data_4003011
loop_
_publ_author_name
'Huang, Chong'
'Wang, Xin'
'Wang, Dong'
'Zhao, Wei'
'Bu, Kejun'
'Xu, Jijian'
'Huang, Xieyi'
'Bi, Qingyuan'
'Huang, Jian'
'Huang, Fuqiang'

_publ_section_title
;
 Atomic Pillar Effect in PdxNbS2 To Boost Basal Plane Activity for Stable
 Hydrogen Evolution
;
_journal_issue 13
_journal_name_full 'Chemistry of Materials'
_journal_page_first 4726
_journal_paper_doi 10.1021/acs.chemmater.9b00821
_journal_volume 31
_journal_year 2019
_chemical_formula_moiety 'Nb2 Pd0.45 S4'
_chemical_formula_sum 'Nb2 Pd0.45 S4'
_chemical_formula_weight 361.94
_space_group_crystal_system hexagonal
_space_group_IT_number 194
_space_group_name_Hall '-P 6c 2c'
_space_group_name_H-M_alt 'P 63/m m c'
_symmetry_space_group_name_Hall '-P 6c 2c'
_symmetry_space_group_name_H-M 'P 63/m m c'
_audit_creation_method SHELXL-2014/7
_cell_angle_alpha 90
_cell_angle_beta 90
_cell_angle_gamma 120
_cell_formula_units_Z 1
_cell_length_a 3.3379(5)
_cell_length_b 3.3379(5)
_cell_length_c 12.2147(18)
_cell_measurement_reflns_used 97
_cell_measurement_temperature 273(2)
_cell_measurement_theta_max 27.3732
_cell_measurement_theta_min 3.3264
_cell_volume 117.86(3)
_computing_structure_refinement 'SHELXL-2014/7 (Sheldrick, 2014)'
_diffrn_ambient_temperature 273(2)
_diffrn_detector_area_resol_mean 10.4167
_diffrn_measured_fraction_theta_full 1.000
_diffrn_measured_fraction_theta_max 1.000
_diffrn_measurement_device_type 'Bruker D8 QUEST'
_diffrn_measurement_method 'phi and omega scans'
_diffrn_radiation_type MoK\a
_diffrn_radiation_wavelength 0.71073
_diffrn_reflns_av_R_equivalents 0.0302
_diffrn_reflns_av_unetI/netI 0.0368
_diffrn_reflns_Laue_measured_fraction_full 1.000
_diffrn_reflns_Laue_measured_fraction_max 1.000
_diffrn_reflns_limit_h_max 2
_diffrn_reflns_limit_h_min -4
_diffrn_reflns_limit_k_max 4
_diffrn_reflns_limit_k_min 0
_diffrn_reflns_limit_l_max 17
_diffrn_reflns_limit_l_min 0
_diffrn_reflns_number 218
_diffrn_reflns_point_group_measured_fraction_full 1.000
_diffrn_reflns_point_group_measured_fraction_max 1.000
_diffrn_reflns_theta_full 25.242
_diffrn_reflns_theta_max 30.520
_diffrn_reflns_theta_min 3.336
_exptl_absorpt_coefficient_mu 8.103
_exptl_absorpt_correction_T_max 0.600
_exptl_absorpt_correction_T_min 0.497
_exptl_absorpt_correction_type 'Numerical Mu Calculated'
_exptl_crystal_colour black
_exptl_crystal_density_diffrn 5.099
_exptl_crystal_description clavate
_exptl_crystal_F_000 167
_exptl_crystal_size_max 0.115
_exptl_crystal_size_mid 0.073
_exptl_crystal_size_min 0.063
_refine_diff_density_max 0.575
_refine_diff_density_min -1.276
_refine_diff_density_rms 0.234
_refine_ls_extinction_method none
_refine_ls_goodness_of_fit_ref 1.085
_refine_ls_hydrogen_treatment undef
_refine_ls_matrix_type full
_refine_ls_number_parameters 9
_refine_ls_number_reflns 95
_refine_ls_number_restraints 0
_refine_ls_restrained_S_all 1.085
_refine_ls_R_factor_all 0.0294
_refine_ls_R_factor_gt 0.0223
_refine_ls_shift/su_max 0.000
_refine_ls_shift/su_mean 0.000
_refine_ls_structure_factor_coef Fsqd
_refine_ls_weighting_details 'w=1/[\s^2^(Fo^2^)+(0.0263P)^2^] where P=(Fo^2^+2Fc^2^)/3'
_refine_ls_weighting_scheme calc
_refine_ls_wR_factor_gt 0.0478
_refine_ls_wR_factor_ref 0.0484
_reflns_Friedel_coverage 0.000
_reflns_number_gt 88
_reflns_number_total 95
_reflns_threshold_expression 'I > 2\s(I)'
_cod_data_source_file cm9b00821_si_002.cif
_cod_data_source_block hklall_a
_cod_original_cell_volume 117.86(4)
_cod_database_code 4003011
_shelx_shelxl_version_number 2014/7
_shelx_space_group_comment
;
The symmetry employed for this shelxl refinement is uniquely defined
by the following loop, which should always be used as a source of
symmetry information in preference to the above space-group names.
They are only intended as comments.
;

loop_
_space_group_symop_operation_xyz
'x, y, z'
'-y, x-y, z'
'-x+y, -x, z'
'-x, -y, z+1/2'
'y, -x+y, z+1/2'
'x-y, x, z+1/2'
'y, x, -z'
'x-y, -y, -z'
'-x, -x+y, -z'
'-y, -x, -z+1/2'
'-x+y, y, -z+1/2'
'x, x-y, -z+1/2'
'-x, -y, -z'
'y, -x+y, -z'
'x-y, x, -z'
'x, y, -z-1/2'
'-y, x-y, -z-1/2'
'-x+y, -x, -z-1/2'
'-y, -x, z'
'-x+y, y, z'
'x, x-y, z'
'y, x, z-1/2'
'x-y, -y, z-1/2'
'-x, -x+y, z-1/2'

loop_
_atom_site_label
_atom_site_type_symbol
_atom_site_fract_x
_atom_site_fract_y
_atom_site_fract_z
_atom_site_U_iso_or_equiv
_atom_site_adp_type
_atom_site_occupancy
_atom_site_site_symmetry_order
_atom_site_calc_flag
_atom_site_refinement_flags_posn
_atom_site_refinement_flags_adp
_atom_site_refinement_flags_occupancy
Nb Nb 0.0000 1.0000 0.2500 0.0058(3) Uani 1 12 d S T P
S S 0.3333 0.6667 0.37783(11) 0.0065(4) Uani 1 6 d S T P
Pd Pd 0.0000 1.0000 0.5000 0.0048(11) Uani 0.225(4) 12 d S T P

loop_
_atom_site_aniso_label
_atom_site_aniso_U_11
_atom_site_aniso_U_22
_atom_site_aniso_U_33
_atom_site_aniso_U_23
_atom_site_aniso_U_13
_atom_site_aniso_U_12
Nb 0.0061(3) 0.0061(3) 0.0051(4) 0.000 0.000 0.00305(16)
S 0.0067(5) 0.0067(5) 0.0061(7) 0.000 0.000 0.0034(3)
Pd 0.0064(12) 0.0064(12) 0.0017(15) 0.000 0.000 0.0032(6)

loop_
_atom_type_symbol
_atom_type_description
_atom_type_scat_dispersion_real
_atom_type_scat_dispersion_imag
_atom_type_scat_source
Nb Nb -2.0727 0.6215 'International Tables Vol C Tables 4.2.6.8 and 6.1.1.4'
Pd Pd -0.9988 1.0072 'International Tables Vol C Tables 4.2.6.8 and 6.1.1.4'
S S 0.1246 0.1234 'International Tables Vol C Tables 4.2.6.8 and 6.1.1.4'

loop_
_geom_angle_atom_site_label_1
_geom_angle_atom_site_label_2
_geom_angle_atom_site_label_3
_geom_angle
_geom_angle_site_symmetry_1
_geom_angle_site_symmetry_3
S Nb S 84.58(4) . 1_565
S Nb S 134.279(17) . 16_456
S Nb S 134.280(17) 1_565 16_456
S Nb S 134.279(17) . 16_566
S Nb S 78.03(5) 1_565 16_566
S Nb S 84.58(4) 16_456 16_566
S Nb S 84.58(4) . 1_455
S Nb S 84.58(4) 1_565 1_455
S Nb S 78.03(5) 16_456 1_455
S Nb S 134.280(16) 16_566 1_455
S Nb S 78.03(5) . 16_556
S Nb S 134.279(17) 1_565 16_556
S Nb S 84.58(4) 16_456 16_556
S Nb S 84.58(4) 16_566 16_556
S Nb S 134.279(17) 1_455 16_556
S Nb Pd 129.01(2) . 4_574
S Nb Pd 129.02(2) 1_565 4_574
S Nb Pd 50.98(2) 16_456 4_574
S Nb Pd 50.98(2) 16_566 4_574
S Nb Pd 129.02(2) 1_455 4_574
S Nb Pd 50.99(2) 16_556 4_574
S Nb Pd 50.99(2) . .
S Nb Pd 50.98(2) 1_565 .
S Nb Pd 129.02(2) 16_456 .
S Nb Pd 129.02(2) 16_566 .
S Nb Pd 50.98(2) 1_455 .
S Nb Pd 129.01(2) 16_556 .
Pd Nb Pd 180.0 4_574 .
S Nb Nb 90.0 . 1_445
S Nb Nb 132.290(18) 1_565 1_445
S Nb Nb 47.710(18) 16_456 1_445
S Nb Nb 132.290(18) 16_566 1_445
S Nb Nb 47.710(18) 1_455 1_445
S Nb Nb 90.0 16_556 1_445
Pd Nb Nb 90.0 4_574 1_445
Pd Nb Nb 90.0 . 1_445
S Nb Nb 90.0 . 1_665
S Nb Nb 47.710(18) 1_565 1_665
S Nb Nb 132.290(18) 16_456 1_665
S Nb Nb 47.710(18) 16_566 1_665
S Nb Nb 132.290(18) 1_455 1_665
S Nb Nb 90.0 16_556 1_665
Pd Nb Nb 90.0 4_574 1_665
Pd Nb Nb 90.0 . 1_665
Nb Nb Nb 180.0 1_445 1_665
S Nb Nb 132.290(18) . 1_565
S Nb Nb 47.710(18) 1_565 1_565
S Nb Nb 90.0 16_456 1_565
S Nb Nb 47.710(18) 16_566 1_565
S Nb Nb 90.0 1_455 1_565
S Nb Nb 132.290(18) 16_556 1_565
Pd Nb Nb 90.0 4_574 1_565
Pd Nb Nb 90.0 . 1_565
Nb Nb Nb 120.0 1_445 1_565
Nb Nb Nb 60.0 1_665 1_565
S Nb Nb 132.290(18) . 1_455
S Nb Nb 90.0 1_565 1_455
S Nb Nb 47.710(18) 16_456 1_455
S Nb Nb 90.0 16_566 1_455
S Nb Nb 47.710(18) 1_455 1_455
S Nb Nb 132.290(18) 16_556 1_455
Pd Nb Nb 90.0 4_574 1_455
Pd Nb Nb 90.0 . 1_455
Nb Nb Nb 60.0 1_445 1_455
Nb Nb Nb 120.0 1_665 1_455
Nb Nb Nb 60.0 1_565 1_455
Pd S Pd 86.43(4) 1_655 .
Pd S Pd 86.43(4) 1_655 1_545
Pd S Pd 86.43(4) . 1_545
Pd S Nb 133.836(4) 1_655 1_545
Pd S Nb 133.836(4) . 1_545
Pd S Nb 76.767(12) 1_545 1_545
Pd S Nb 133.836(4) 1_655 .
Pd S Nb 76.767(11) . .
Pd S Nb 133.836(4) 1_545 .
Nb S Nb 84.58(4) 1_545 .
Pd S Nb 76.767(12) 1_655 1_655
Pd S Nb 133.836(4) . 1_655
Pd S Nb 133.836(4) 1_545 1_655
Nb S Nb 84.58(4) 1_545 1_655
Nb S Nb 84.58(4) . 1_655
S Pd S 180.0 13_676 1_455
S Pd S 86.43(4) 13_676 13_566
S Pd S 93.57(4) 1_455 13_566
S Pd S 93.57(4) 13_676 1_565
S Pd S 86.43(4) 1_455 1_565
S Pd S 180.0 13_566 1_565
S Pd S 93.57(4) 13_676 .
S Pd S 86.43(4) 1_455 .
S Pd S 93.57(4) 13_566 .
S Pd S 86.43(4) 1_565 .
S Pd S 86.43(4) 13_676 13_576
S Pd S 93.57(4) 1_455 13_576
S Pd S 86.43(4) 13_566 13_576
S Pd S 93.57(4) 1_565 13_576
S Pd S 180.0 . 13_576
S Pd Nb 127.75(3) 13_676 .
S Pd Nb 52.25(2) 1_455 .
S Pd Nb 127.75(3) 13_566 .
S Pd Nb 52.25(2) 1_565 .
S Pd Nb 52.25(2) . .
S Pd Nb 127.75(2) 13_576 .
S Pd Nb 52.25(3) 13_676 13_576
S Pd Nb 127.75(2) 1_455 13_576
S Pd Nb 52.25(3) 13_566 13_576
S Pd Nb 127.75(2) 1_565 13_576
S Pd Nb 127.75(2) . 13_576
S Pd Nb 52.25(2) 13_576 13_576
Nb Pd Nb 180.0 . 13_576

loop_
_geom_bond_atom_site_label_1
_geom_bond_atom_site_label_2
_geom_bond_distance
_geom_bond_site_symmetry_2
Nb S 2.4803(9) .
Nb S 2.4803(9) 1_565
Nb S 2.4803(9) 16_456
Nb S 2.4803(9) 16_566
Nb S 2.4803(9) 1_455
Nb S 2.4803(9) 16_556
Nb Pd 3.0537(5) 4_574
Nb Pd 3.0537(5) .
Nb Nb 3.3379(5) 1_445
Nb Nb 3.3379(5) 1_665
Nb Nb 3.3379(5) 1_565
Nb Nb 3.3379(5) 1_455
S Pd 2.4374(8) 1_655
S Pd 2.4374(8) .
S Pd 2.4374(8) 1_545
S Nb 2.4803(9) 1_545
S Nb 2.4803(9) 1_655
Pd S 2.4374(8) 13_676
Pd S 2.4374(8) 1_455
Pd S 2.4374(8) 13_566
Pd S 2.4374(8) 1_565
Pd S 2.4374(8) 13_576
Pd Nb 3.0537(5) 13_576
